data_4030335
loop_
_publ_author_name
'Li, Dan-Dan'
'Li, Zhong-Yuan'
'Wang, Guan-Wu'

_publ_section_title
;
 Catalyst-Free Approach to Construct C-C Bond Initiated by N-O Bond
 Cleavage under Thermal Conditions.
;
_journal_issue 1
_journal_name_full 'The Journal of organic chemistry'
_journal_page_first 190
_journal_paper_doi 10.1021/jo502287y
_journal_volume 80
_journal_year 2014
_chemical_formula_sum 'C16 H18 N2 O4'
_chemical_formula_weight 302.32
_chemical_name_systematic
;
 ?
;
_space_group_IT_number 86
_symmetry_cell_setting tetragonal
_symmetry_space_group_name_Hall '-P 4bc'
_symmetry_space_group_name_H-M 'P 42/n :2'
_atom_sites_solution_hydrogens geom
_atom_sites_solution_primary direct
_atom_sites_solution_secondary difmap
_audit_creation_method SHELXL-97
_cell_angle_alpha 90.00
_cell_angle_beta 90.00
_cell_angle_gamma 90.00
_cell_formula_units_Z 8
_cell_length_a 25.5426(4)
_cell_length_b 25.5426(4)
_cell_length_c 4.67850(10)
_cell_measurement_reflns_used 4578
_cell_measurement_temperature 291(2)
_cell_measurement_theta_max 62.6286
_cell_measurement_theta_min 3.4578
_cell_volume 3052.37(9)
_computing_cell_refinement 'CrysAlisPro (Oxford Diffraction Ltd.)'
_computing_data_collection 'CrysAlisPro (Oxford Diffraction Ltd.)'
_computing_data_reduction 'CrysAlisPro (Oxford Diffraction Ltd.)'
_computing_molecular_graphics 'Ortep-3 (L. J. Farrugia, 2001)'
_computing_publication_material SHELXL-97
_computing_structure_refinement 'SHELXL-97 (Sheldrick, 1997)'
_computing_structure_solution 'SHELXS-97 (Sheldrick, 1997)'
_diffrn_ambient_temperature 291(2)
_diffrn_detector_area_resol_mean 15.9149
_diffrn_measured_fraction_theta_full 0.995
_diffrn_measured_fraction_theta_max 0.995
_diffrn_measurement_device_type 'Gemini S Ultra, Oxford Diffraction'
_diffrn_measurement_method '\w scans'
_diffrn_radiation_monochromator mirror
_diffrn_radiation_source 'Enhance Ultra (Cu) X-ray Source'
_diffrn_radiation_type CuK\a
_diffrn_radiation_wavelength 1.54184
_diffrn_reflns_av_R_equivalents 0.0324
_diffrn_reflns_av_sigmaI/netI 0.0198
_diffrn_reflns_limit_h_max 29
_diffrn_reflns_limit_h_min -29
_diffrn_reflns_limit_k_max 27
_diffrn_reflns_limit_k_min -29
_diffrn_reflns_limit_l_max 5
_diffrn_reflns_limit_l_min -5
_diffrn_reflns_number 12408
_diffrn_reflns_theta_full 62.72
_diffrn_reflns_theta_max 62.72
_diffrn_reflns_theta_min 3.46
_exptl_absorpt_coefficient_mu 0.789
_exptl_absorpt_correction_T_max 0.8455
_exptl_absorpt_correction_T_min 0.7642
_exptl_absorpt_correction_type multi-scan
_exptl_absorpt_process_details
;
CrysAlisPro, Oxford Diffraction Ltd.,
Version 1.171.34.44 (release 25-10-2010 CrysAlis171 .NET)
(compiled Oct 25 2010,18:11:34)
Empirical absorption correction using spherical harmonics,
 implemented in SCALE3 ABSPACK scaling algorithm.
;
_exptl_crystal_colour colorless
_exptl_crystal_density_diffrn 1.316
_exptl_crystal_density_method 'not measured'
_exptl_crystal_description block
_exptl_crystal_F_000 1280
_exptl_crystal_size_max 0.36
_exptl_crystal_size_mid 0.24
_exptl_crystal_size_min 0.22
_refine_diff_density_max 0.287
_refine_diff_density_min -0.228
_refine_diff_density_rms 0.035
_refine_ls_extinction_coef 0.0011(3)
_refine_ls_extinction_expression Fc^*^=kFc[1+0.001xFc^2^\l^3^/sin(2\q)]^-1/4^
_refine_ls_extinction_method SHELXL
_refine_ls_goodness_of_fit_ref 1.040
_refine_ls_hydrogen_treatment mixed
_refine_ls_matrix_type full
_refine_ls_number_parameters 212
_refine_ls_number_reflns 2447
_refine_ls_number_restraints 2
_refine_ls_restrained_S_all 1.044
_refine_ls_R_factor_all 0.0650
_refine_ls_R_factor_gt 0.0515
_refine_ls_shift/su_max 0.000
_refine_ls_shift/su_mean 0.000
_refine_ls_structure_factor_coef Fsqd
_refine_ls_weighting_details 'calc w=1/[\s^2^(Fo^2^)+(0.0794P)^2^+1.1038P] where P=(Fo^2^+2Fc^2^)/3'
_refine_ls_weighting_scheme calc
_refine_ls_wR_factor_gt 0.1400
_refine_ls_wR_factor_ref 0.1534
_reflns_number_gt 1898
_reflns_number_total 2447
_reflns_threshold_expression >2sigma(I)
_cod_data_source_file jo502287y_si_002.cif
_cod_data_source_block 120309
_cod_depositor_comments 'Adding full bibliography for 4030335.cif.'
_cod_original_sg_symbol_H-M 'P 42/n'
_cod_database_code 4030335

loop_
_symmetry_equiv_pos_as_xyz
'x, y, z'
'-x+1/2, -y+1/2, z'
'-y, x+1/2, z+1/2'
'y+1/2, -x, z+1/2'
'-x, -y, -z'
'x-1/2, y-1/2, -z'
'y, -x-1/2, -z-1/2'
'-y-1/2, x, -z-1/2'

loop_
_atom_site_label
_atom_site_type_symbol
_atom_site_fract_x
_atom_site_fract_y
_atom_site_fract_z
_atom_site_U_iso_or_equiv
_atom_site_adp_type
_atom_site_occupancy
_atom_site_symmetry_multiplicity
_atom_site_calc_flag
_atom_site_refinement_flags
_atom_site_disorder_assembly
_atom_site_disorder_group
N1 N 0.24159(7) -0.02437(8) 0.2351(4) 0.0562(5) Uani 1 1 d . . .
O1 O 0.32998(7) -0.03563(8) 0.3026(4) 0.0796(6) Uani 1 1 d . . .
O3 O 0.06362(7) 0.02230(8) 0.2172(5) 0.0972(8) Uani 1 1 d . A .
O4 O 0.21745(8) -0.11124(8) -0.1160(6) 0.0921(7) Uani 1 1 d . . .
N2 N 0.14399(7) -0.09488(7) 0.1324(4) 0.0591(5) Uani 1 1 d . . .
C9 C 0.15156(8) 0.00117(9) 0.2357(5) 0.0543(6) Uani 1 1 d . A .
C8 C 0.20122(8) 0.00785(8) 0.3327(5) 0.0520(6) Uani 1 1 d . . .
C1 C 0.22663(8) 0.04427(8) 0.5403(5) 0.0526(6) Uani 1 1 d . . .
C10 C 0.14057(9) -0.04161(9) 0.0200(5) 0.0585(6) Uani 1 1 d . . .
H10A H 0.1057 -0.0363 -0.0572 0.070 Uiso 1 1 calc R . .
H10B H 0.1652 -0.0382 -0.1368 0.070 Uiso 1 1 calc R . .
C2 C 0.20852(9) 0.08528(9) 0.7065(5) 0.0589(6) Uani 1 1 d . . .
H2 H 0.1732 0.0941 0.7048 0.071 Uiso 1 1 calc R . .
C6 C 0.27959(9) 0.03123(9) 0.5504(5) 0.0583(6) Uani 1 1 d . . .
C7 C 0.28932(9) -0.01292(10) 0.3547(5) 0.0600(6) Uani 1 1 d . . .
C15 C 0.10826(10) 0.03522(10) 0.3163(7) 0.0717(8) Uani 1 1 d DU . .
C3 C 0.24339(10) 0.11331(10) 0.8762(5) 0.0630(6) Uani 1 1 d . . .
C4 C 0.29586(11) 0.09925(11) 0.8820(6) 0.0728(7) Uani 1 1 d . . .
H4 H 0.3189 0.1180 0.9968 0.087 Uiso 1 1 calc R . .
C5 C 0.31446(10) 0.05806(11) 0.7212(6) 0.0702(7) Uani 1 1 d . . .
H5 H 0.3496 0.0486 0.7277 0.084 Uiso 1 1 calc R . .
C11 C 0.10244(11) -0.11049(12) 0.3275(7) 0.0807(8) Uani 1 1 d . . .
H11A H 0.0708 -0.1162 0.2217 0.121 Uiso 1 1 calc R . .
H11B H 0.0969 -0.0833 0.4659 0.121 Uiso 1 1 calc R . .
H11C H 0.1123 -0.1422 0.4236 0.121 Uiso 1 1 calc R . .
C14 C 0.22359(12) 0.15908(11) 1.0498(7) 0.0825(8) Uani 1 1 d . . .
H14B H 0.2315 0.1911 0.9520 0.124 Uiso 1 1 calc R . .
H14C H 0.2403 0.1591 1.2337 0.124 Uiso 1 1 calc R . .
H14A H 0.1864 0.1561 1.0741 0.124 Uiso 1 1 calc R . .
C12 C 0.18195(11) -0.12713(10) 0.0403(7) 0.0718(7) Uani 1 1 d . . .
C16 C 0.01938(11) 0.05580(13) 0.2705(9) 0.1016(12) Uani 1 1 d . . .
H16C H 0.0137 0.0586 0.4728 0.152 Uiso 1 1 calc R A .
H16A H -0.0112 0.0413 0.1815 0.152 Uiso 1 1 calc R . .
H16B H 0.0261 0.0899 0.1928 0.152 Uiso 1 1 calc R . .
C13 C 0.18076(15) -0.18304(12) 0.1375(11) 0.1146(13) Uani 1 1 d . . .
H13C H 0.2081 -0.2022 0.0438 0.172 Uiso 1 1 calc R . .
H13A H 0.1475 -0.1982 0.0902 0.172 Uiso 1 1 calc R . .
H13B H 0.1859 -0.1845 0.3406 0.172 Uiso 1 1 calc R . .
O2 O 0.11455(14) 0.08399(15) 0.3550(11) 0.0943(11) Uani 0.540(3) 1 d PDU A 2
O2' O 0.10371(17) 0.05596(18) 0.5740(13) 0.0943(11) Uani 0.460(3) 1 d PD A 1
H1 H 0.2375(10) -0.0515(10) 0.097(6) 0.071(8) Uiso 1 1 d . . .

loop_
_atom_site_aniso_label
_atom_site_aniso_U_11
_atom_site_aniso_U_22
_atom_site_aniso_U_33
_atom_site_aniso_U_23
_atom_site_aniso_U_13
_atom_site_aniso_U_12
N1 0.0479(10) 0.0584(11) 0.0623(12) -0.0015(10) 0.0041(9) 0.0014(8)
O1 0.0531(10) 0.0894(13) 0.0964(14) -0.0057(11) 0.0031(9) 0.0130(9)
O3 0.0549(11) 0.0997(15) 0.1371(19) -0.0486(14) -0.0206(11) 0.0202(10)
O4 0.0764(12) 0.0727(12) 0.1272(18) -0.0195(12) 0.0373(13) -0.0033(9)
N2 0.0548(11) 0.0580(11) 0.0646(12) -0.0062(9) 0.0060(9) -0.0091(9)
C9 0.0504(12) 0.0528(12) 0.0596(13) 0.0004(11) -0.0013(10) -0.0010(9)
C8 0.0508(12) 0.0488(11) 0.0564(13) 0.0033(10) 0.0026(10) -0.0008(9)
C1 0.0506(12) 0.0522(12) 0.0550(13) 0.0063(10) 0.0005(10) -0.0027(9)
C10 0.0561(13) 0.0618(14) 0.0577(14) -0.0046(11) -0.0009(11) 0.0009(10)
C2 0.0568(13) 0.0584(13) 0.0615(15) 0.0031(11) -0.0001(11) -0.0019(10)
C6 0.0518(13) 0.0632(14) 0.0598(14) 0.0056(11) -0.0024(11) -0.0019(10)
C7 0.0492(13) 0.0660(14) 0.0647(15) 0.0083(12) 0.0034(11) 0.0035(11)
C15 0.0561(14) 0.0595(14) 0.100(2) -0.0256(14) -0.0142(14) 0.0049(11)
C3 0.0680(15) 0.0627(14) 0.0584(14) -0.0001(11) -0.0032(12) -0.0067(11)
C4 0.0695(17) 0.0820(18) 0.0671(16) -0.0040(14) -0.0123(13) -0.0130(13)
C5 0.0521(13) 0.0871(18) 0.0715(17) 0.0014(14) -0.0084(12) -0.0020(12)
C11 0.0748(17) 0.0858(19) 0.0815(19) -0.0154(15) 0.0199(14) -0.0285(15)
C14 0.095(2) 0.0775(18) 0.0751(19) -0.0140(15) -0.0055(15) -0.0038(15)
C12 0.0672(16) 0.0559(14) 0.092(2) -0.0125(14) 0.0038(15) -0.0032(12)
C16 0.0596(16) 0.098(2) 0.147(3) -0.031(2) -0.0188(18) 0.0270(15)
C13 0.115(3) 0.0572(17) 0.172(4) 0.004(2) 0.010(3) -0.0005(17)
O2 0.0646(17) 0.078(2) 0.140(3) -0.0335(18) -0.022(2) 0.0118(15)
O2' 0.0646(17) 0.078(2) 0.140(3) -0.0335(18) -0.022(2) 0.0118(15)

loop_
_atom_type_symbol
_atom_type_description
_atom_type_scat_dispersion_real
_atom_type_scat_dispersion_imag
_atom_type_scat_source
C C 0.0181 0.0091 'International Tables Vol C Tables 4.2.6.8 and 6.1.1.4'
H H 0.0000 0.0000 'International Tables Vol C Tables 4.2.6.8 and 6.1.1.4'
N N 0.0311 0.0180 'International Tables Vol C Tables 4.2.6.8 and 6.1.1.4'
O O 0.0492 0.0322 'International Tables Vol C Tables 4.2.6.8 and 6.1.1.4'

loop_
_geom_angle_atom_site_label_1
_geom_angle_atom_site_label_2
_geom_angle_atom_site_label_3
_geom_angle
C7 N1 C8 113.4(2)
C7 N1 H1 121.9(16)
C8 N1 H1 124.7(16)
C15 O3 C16 119.0(2)
C12 N2 C11 124.0(2)
C12 N2 C10 119.9(2)
C11 N2 C10 115.9(2)
C8 C9 C15 123.2(2)
C8 C9 C10 119.2(2)
C15 C9 C10 117.6(2)
C9 C8 N1 120.4(2)
C9 C8 C1 134.6(2)
N1 C8 C1 105.01(18)
C2 C1 C6 119.1(2)
C2 C1 C8 133.8(2)
C6 C1 C8 107.17(19)
N2 C10 C9 114.90(19)
N2 C10 H10A 108.5
C9 C10 H10A 108.5
N2 C10 H10B 108.5
C9 C10 H10B 108.5
H10A C10 H10B 107.5
C1 C2 C3 119.7(2)
C1 C2 H2 120.1
C3 C2 H2 120.1
C5 C6 C1 121.9(2)
C5 C6 C7 129.2(2)
C1 C6 C7 109.0(2)
O1 C7 N1 125.2(2)
O1 C7 C6 129.4(2)
N1 C7 C6 105.45(19)
O2 C15 O3 114.8(3)
O2 C15 O2' 59.2(3)
O3 C15 O2' 110.9(3)
O2 C15 C9 121.8(3)
O3 C15 C9 115.5(2)
O2' C15 C9 122.8(3)
C4 C3 C2 119.8(2)
C4 C3 C14 120.9(2)
C2 C3 C14 119.4(2)
C5 C4 C3 121.3(2)
C5 C4 H4 119.3
C3 C4 H4 119.3
C4 C5 C6 118.2(2)
C4 C5 H5 120.9
C6 C5 H5 120.9
N2 C11 H11A 109.5
N2 C11 H11B 109.5
H11A C11 H11B 109.5
N2 C11 H11C 109.5
H11A C11 H11C 109.5
H11B C11 H11C 109.5
C3 C14 H14B 109.5
C3 C14 H14C 109.5
H14B C14 H14C 109.5
C3 C14 H14A 109.5
H14B C14 H14A 109.5
H14C C14 H14A 109.5
O4 C12 N2 121.3(2)
O4 C12 C13 120.5(3)
N2 C12 C13 118.2(3)
O3 C16 H16C 109.5
O3 C16 H16A 109.5
H16C C16 H16A 109.5
O3 C16 H16B 109.5
H16C C16 H16B 109.5
H16A C16 H16B 109.5
C12 C13 H13C 109.5
C12 C13 H13A 109.5
H13C C13 H13A 109.5
C12 C13 H13B 109.5
H13C C13 H13B 109.5
H13A C13 H13B 109.5

loop_
_geom_bond_atom_site_label_1
_geom_bond_atom_site_label_2
_geom_bond_distance
N1 C7 1.373(3)
N1 C8 1.396(3)
N1 H1 0.95(3)
O1 C7 1.214(3)
O3 C15 1.274(3)
O3 C16 1.439(3)
O4 C12 1.234(3)
N2 C12 1.343(3)
N2 C11 1.455(3)
N2 C10 1.461(3)
C9 C8 1.358(3)
C9 C15 1.457(3)
C9 C10 1.514(3)
C8 C1 1.493(3)
C1 C2 1.384(3)
C1 C6 1.394(3)
C10 H10A 0.9700
C10 H10B 0.9700
C2 C3 1.391(3)
C2 H2 0.9300
C6 C5 1.379(3)
C6 C7 1.474(3)
C15 O2 1.269(4)
C15 O2' 1.322(6)
C3 C4 1.388(4)
C3 C14 1.511(4)
C4 C5 1.378(4)
C4 H4 0.9300
C5 H5 0.9300
C11 H11A 0.9600
C11 H11B 0.9600
C11 H11C 0.9600
C14 H14B 0.9600
C14 H14C 0.9600
C14 H14A 0.9600
C12 C13 1.499(4)
C16 H16C 0.9600
C16 H16A 0.9600
C16 H16B 0.9600
C13 H13C 0.9600
C13 H13A 0.9600
C13 H13B 0.9600

loop_
_geom_hbond_atom_site_label_D
_geom_hbond_atom_site_label_H
_geom_hbond_atom_site_label_A
_geom_hbond_distance_DH
_geom_hbond_distance_HA
_geom_hbond_distance_DA
_geom_hbond_angle_DHA
N1 H1 O4 0.95(3) 1.89(3) 2.829(3) 167(2)

loop_
_geom_torsion_atom_site_label_1
_geom_torsion_atom_site_label_2
_geom_torsion_atom_site_label_3
_geom_torsion_atom_site_label_4
_geom_torsion
C15 C9 C8 N1 -176.4(2)
C10 C9 C8 N1 -0.1(3)
C15 C9 C8 C1 4.2(4)
C10 C9 C8 C1 -179.5(2)
C7 N1 C8 C9 -179.6(2)
C7 N1 C8 C1 0.0(2)
C9 C8 C1 C2 -1.2(4)
N1 C8 C1 C2 179.3(2)
C9 C8 C1 C6 179.5(3)
N1 C8 C1 C6 0.1(2)
C12 N2 C10 C9 -113.4(2)
C11 N2 C10 C9 70.7(3)
C8 C9 C10 N2 70.5(3)
C15 C9 C10 N2 -112.9(3)
C6 C1 C2 C3 1.2(3)
C8 C1 C2 C3 -178.0(2)
C2 C1 C6 C5 -0.1(4)
C8 C1 C6 C5 179.3(2)
C2 C1 C6 C7 -179.5(2)
C8 C1 C6 C7 -0.1(3)
C8 N1 C7 O1 180.0(2)
C8 N1 C7 C6 0.0(3)
C5 C6 C7 O1 0.7(4)
C1 C6 C7 O1 -180.0(3)
C5 C6 C7 N1 -179.2(2)
C1 C6 C7 N1 0.1(3)
C16 O3 C15 O2 -26.1(5)
C16 O3 C15 O2' 38.5(5)
C16 O3 C15 C9 -175.8(3)
C8 C9 C15 O2 35.7(5)
C10 C9 C15 O2 -140.7(4)
C8 C9 C15 O3 -176.9(3)
C10 C9 C15 O3 6.6(4)
C8 C9 C15 O2' -35.8(5)
C10 C9 C15 O2' 147.8(4)
C1 C2 C3 C4 -1.3(4)
C1 C2 C3 C14 178.1(2)
C2 C3 C4 C5 0.4(4)
C14 C3 C4 C5 -179.0(3)
C3 C4 C5 C6 0.7(4)
C1 C6 C5 C4 -0.9(4)
C7 C6 C5 C4 178.4(3)
C11 N2 C12 O4 -177.0(3)
C10 N2 C12 O4 7.5(4)
C11 N2 C12 C13 1.8(4)
C10 N2 C12 C13 -173.7(3)
